data_7214720
loop_
_publ_author_name
'Qin, Jie'
'Qin, Na'
'Geng, Cui-Hong'
'Ma, Jian-Ping'
'Liu, Qi-Kui'
'Wu, Dan'
'Zhao, Chao-Wei'
'Dong, Yu-Bin'

_publ_section_title
;
 Coordination polymer-templated photoinduced [2 + 2] dimerization of
 pyridine-based derivative
;
_journal_issue 24
_journal_name_full CrystEngComm
_journal_page_first 8499
_journal_paper_doi 10.1039/c2ce25561h
_journal_volume 14
_journal_year 2012
_chemical_formula_sum 'C30 H24 N4 O8 Zn'
_chemical_formula_weight 633.90
_chemical_name_systematic
;
?
;
_space_group_IT_number 2
_symmetry_cell_setting triclinic
_symmetry_space_group_name_Hall '-P 1'
_symmetry_space_group_name_H-M 'P -1'
_atom_sites_solution_hydrogens geom
_atom_sites_solution_primary direct
_atom_sites_solution_secondary difmap
_audit_creation_method SHELXL-97
_cell_angle_alpha 108.791(4)
_cell_angle_beta 104.892(3)
_cell_angle_gamma 107.590(3)
_cell_formula_units_Z 1
_cell_length_a 8.388(2)
_cell_length_b 9.738(2)
_cell_length_c 9.873(3)
_cell_measurement_reflns_used 1248
_cell_measurement_temperature 298(2)
_cell_measurement_theta_max 25.821
_cell_measurement_theta_min 2.369
_cell_volume 669.3(3)
_computing_cell_refinement 'Bruker SMART'
_computing_data_collection 'Bruker SMART'
_computing_data_reduction 'Bruker SAINT'
_computing_molecular_graphics 'Bruker SHELXTL'
_computing_publication_material 'Bruker SHELXTL'
_computing_structure_refinement 'SHELXL-97 (Sheldrick, 1997)'
_computing_structure_solution 'SHELXS-97 (Sheldrick, 1990)'
_diffrn_ambient_temperature 298(2)
_diffrn_measured_fraction_theta_full 0.984
_diffrn_measured_fraction_theta_max 0.984
_diffrn_measurement_device_type 'CCD area detector'
_diffrn_measurement_method 'phi and omega scans'
_diffrn_radiation_monochromator graphite
_diffrn_radiation_source 'fine-focus sealed tube'
_diffrn_radiation_type MoK\a
_diffrn_radiation_wavelength 0.71073
_diffrn_reflns_av_R_equivalents 0.0222
_diffrn_reflns_av_sigmaI/netI 0.0502
_diffrn_reflns_limit_h_max 8
_diffrn_reflns_limit_h_min -10
_diffrn_reflns_limit_k_max 11
_diffrn_reflns_limit_k_min -7
_diffrn_reflns_limit_l_max 11
_diffrn_reflns_limit_l_min -11
_diffrn_reflns_number 3538
_diffrn_reflns_theta_full 25.48
_diffrn_reflns_theta_max 25.48
_diffrn_reflns_theta_min 2.37
_exptl_absorpt_coefficient_mu 0.980
_exptl_absorpt_correction_T_max 0.8832
_exptl_absorpt_correction_T_min 0.8511
_exptl_absorpt_correction_type multi-scan
_exptl_absorpt_process_details sadabs
_exptl_crystal_colour yellow
_exptl_crystal_density_diffrn 1.573
_exptl_crystal_density_method 'not measured'
_exptl_crystal_description block
_exptl_crystal_F_000 326
_exptl_crystal_size_max 0.17
_exptl_crystal_size_mid 0.15
_exptl_crystal_size_min 0.13
_refine_diff_density_max 0.395
_refine_diff_density_min -0.309
_refine_diff_density_rms 0.073
_refine_ls_extinction_method none
_refine_ls_goodness_of_fit_ref 1.070
_refine_ls_hydrogen_treatment constr
_refine_ls_matrix_type full
_refine_ls_number_parameters 196
_refine_ls_number_reflns 2452
_refine_ls_number_restraints 0
_refine_ls_restrained_S_all 1.070
_refine_ls_R_factor_all 0.0489
_refine_ls_R_factor_gt 0.0441
_refine_ls_shift/su_max 0.001
_refine_ls_shift/su_mean 0.000
_refine_ls_structure_factor_coef Fsqd
_refine_ls_weighting_details 'calc w=1/[\s^2^(Fo^2^)+(0.0596P)^2^+0.1691P] where P=(Fo^2^+2Fc^2^)/3'
_refine_ls_weighting_scheme calc
_refine_ls_wR_factor_gt 0.1101
_refine_ls_wR_factor_ref 0.1133
_reflns_number_gt 2223
_reflns_number_total 2452
_reflns_threshold_expression >2sigma(I)
_cod_data_source_file c2ce25561h.txt
_cod_data_source_block 1
_cod_depositor_comments
;
The following automatic conversions were performed:

'_symmetry_cell_setting' value 'Triclinic' changed to 'triclinic'
according to
/usr/data/users/saulius/automatic-downloads/retrospective/RSC/lib/dictionaries/cif_core.dic
dictionary named 'cif_core.dic' version 2.4.2 from 2011-04-26.

Automatic conversion script
Id: cif_fix_values 2281 2013-09-26 08:29:07Z andrius 
;
_cod_original_sg_symbol_H-M P-1
_cod_database_code 7214720

loop_
_symmetry_equiv_pos_as_xyz
'x, y, z'
'-x, -y, -z'

loop_
_atom_site_label
_atom_site_type_symbol
_atom_site_fract_x
_atom_site_fract_y
_atom_site_fract_z
_atom_site_U_iso_or_equiv
_atom_site_adp_type
_atom_site_occupancy
_atom_site_symmetry_multiplicity
_atom_site_calc_flag
_atom_site_refinement_flags
C1 C 0.8209(4) 0.2791(4) 1.2438(4) 0.0334(7) Uani 1 1 d .
H1 H 0.9090 0.2650 1.3103 0.040 Uiso 1 1 calc R
C2 C 0.7602(5) 0.3924(4) 1.3025(4) 0.0423(8) Uani 1 1 d .
H2 H 0.8068 0.4547 1.4093 0.051 Uiso 1 1 calc R
C3 C 0.6299(5) 0.4143(4) 1.2033(4) 0.0431(8) Uani 1 1 d .
H3 H 0.5906 0.4920 1.2439 0.052 Uiso 1 1 calc R
C4 C 0.5591(4) 0.3227(4) 1.0468(4) 0.0364(8) Uani 1 1 d .
H4 H 0.4722 0.3391 0.9818 0.044 Uiso 1 1 calc R
C5 C 0.6150(4) 0.2037(3) 0.9814(3) 0.0268(6) Uani 1 1 d .
C6 C 0.7493(4) 0.1857(3) 1.0840(3) 0.0262(6) Uani 1 1 d .
C7 C 0.7518(4) -0.0225(4) 0.8677(3) 0.0278(6) Uani 1 1 d .
C8 C 0.6075(4) -0.0086(4) 0.7646(4) 0.0306(7) Uani 1 1 d .
H8 H 0.5565 -0.0767 0.6590 0.037 Uiso 1 1 calc R
C9 C 0.5448(4) 0.1009(4) 0.8183(3) 0.0274(6) Uani 1 1 d .
C10 C 0.4006(4) 0.1201(4) 0.7049(3) 0.0300(7) Uani 1 1 d .
C11 C 0.1031(4) -0.2657(4) 0.3360(4) 0.0326(7) Uani 1 1 d .
H11 H 0.1715 -0.2401 0.4383 0.039 Uiso 1 1 calc R
C12 C 0.1040(4) -0.3890(4) 0.2187(4) 0.0323(7) Uani 1 1 d .
H12 H 0.1735 -0.4426 0.2434 0.039 Uiso 1 1 calc R
C13 C 0.0023(4) -0.4338(3) 0.0641(3) 0.0259(6) Uani 1 1 d .
C14 C -0.0937(4) -0.3442(4) 0.0397(3) 0.0311(7) Uani 1 1 d .
H14 H -0.1641 -0.3676 -0.0613 0.037 Uiso 1 1 calc R
C15 C -0.0860(4) -0.2220(4) 0.1623(3) 0.0301(7) Uani 1 1 d .
H15 H -0.1510 -0.1639 0.1409 0.036 Uiso 1 1 calc R
N1 N 0.0098(3) -0.1814(3) 0.3111(3) 0.0276(5) Uani 1 1 d .
N2 N 0.8121(3) 0.0734(3) 1.0208(3) 0.0283(6) Uani 1 1 d .
H2A H 0.8958 0.0643 1.0843 0.034 Uiso 1 1 calc R
O1 O 0.2413(3) 0.0181(2) 0.6540(2) 0.0301(5) Uani 1 1 d .
O2 O 0.4534(3) 0.2363(3) 0.6756(3) 0.0589(8) Uani 1 1 d .
O3 O 0.8238(3) -0.1141(3) 0.8226(2) 0.0349(5) Uani 1 1 d .
O4 O 0.1522(3) 0.1913(2) 0.4595(2) 0.0310(5) Uani 1 1 d .
Zn1 Zn 0.0000 0.0000 0.5000 0.02510(18) Uani 1 2 d S
H4A H 0.2605 0.2314 0.5281 0.038 Uiso 1 1 d R
H4B H 0.1719 0.1752 0.3756 0.038 Uiso 1 1 d R

loop_
_atom_site_aniso_label
_atom_site_aniso_U_11
_atom_site_aniso_U_22
_atom_site_aniso_U_33
_atom_site_aniso_U_23
_atom_site_aniso_U_13
_atom_site_aniso_U_12
C1 0.0348(17) 0.0382(18) 0.0282(16) 0.0152(15) 0.0102(14) 0.0173(15)
C2 0.047(2) 0.0389(19) 0.0316(18) 0.0073(16) 0.0127(16) 0.0180(17)
C3 0.047(2) 0.0375(19) 0.044(2) 0.0099(17) 0.0174(17) 0.0264(17)
C4 0.0307(17) 0.0357(18) 0.0414(19) 0.0143(16) 0.0101(14) 0.0184(14)
C5 0.0225(14) 0.0267(16) 0.0276(15) 0.0108(13) 0.0061(12) 0.0099(12)
C6 0.0228(14) 0.0302(16) 0.0276(15) 0.0144(13) 0.0092(12) 0.0123(12)
C7 0.0258(15) 0.0312(16) 0.0285(16) 0.0135(13) 0.0101(13) 0.0145(13)
C8 0.0282(16) 0.0358(17) 0.0233(15) 0.0095(13) 0.0050(12) 0.0155(13)
C9 0.0187(14) 0.0301(16) 0.0285(16) 0.0128(13) 0.0042(12) 0.0081(12)
C10 0.0282(16) 0.0365(18) 0.0222(15) 0.0087(13) 0.0039(13) 0.0191(14)
C11 0.0367(17) 0.0310(17) 0.0249(16) 0.0055(13) 0.0081(13) 0.0186(14)
C12 0.0375(17) 0.0291(16) 0.0310(16) 0.0083(13) 0.0115(14) 0.0218(14)
C13 0.0255(15) 0.0260(15) 0.0255(15) 0.0086(13) 0.0130(12) 0.0098(12)
C14 0.0372(17) 0.0345(17) 0.0219(15) 0.0090(13) 0.0104(13) 0.0196(14)
C15 0.0306(16) 0.0310(16) 0.0291(16) 0.0099(14) 0.0109(13) 0.0176(13)
N1 0.0286(13) 0.0282(13) 0.0253(13) 0.0071(11) 0.0115(11) 0.0149(11)
N2 0.0265(13) 0.0376(15) 0.0250(13) 0.0158(12) 0.0060(10) 0.0197(11)
O1 0.0226(11) 0.0297(11) 0.0269(11) 0.0047(9) 0.0011(9) 0.0127(9)
O2 0.0317(13) 0.0614(17) 0.078(2) 0.0498(17) -0.0006(13) 0.0107(12)
O3 0.0364(12) 0.0439(13) 0.0294(12) 0.0136(10) 0.0114(10) 0.0268(11)
O4 0.0302(11) 0.0360(12) 0.0243(11) 0.0108(9) 0.0071(9) 0.0163(10)
Zn1 0.0240(3) 0.0262(3) 0.0204(3) 0.0041(2) 0.00500(19) 0.0143(2)

loop_
_atom_type_symbol
_atom_type_description
_atom_type_scat_dispersion_real
_atom_type_scat_dispersion_imag
_atom_type_scat_source
C C 0.0033 0.0016 'International Tables Vol C Tables 4.2.6.8 and 6.1.1.4'
H H 0.0000 0.0000 'International Tables Vol C Tables 4.2.6.8 and 6.1.1.4'
N N 0.0061 0.0033 'International Tables Vol C Tables 4.2.6.8 and 6.1.1.4'
O O 0.0106 0.0060 'International Tables Vol C Tables 4.2.6.8 and 6.1.1.4'
Zn Zn 0.2839 1.4301 'International Tables Vol C Tables 4.2.6.8 and 6.1.1.4'

loop_
_geom_angle_atom_site_label_1
_geom_angle_atom_site_label_2
_geom_angle_atom_site_label_3
_geom_angle
_geom_angle_site_symmetry_1
_geom_angle_site_symmetry_3
C2 C1 C6 119.4(3) . .
C2 C1 H1 120.3 . .
C6 C1 H1 120.3 . .
C1 C2 C3 120.4(3) . .
C1 C2 H2 119.8 . .
C3 C2 H2 119.8 . .
C4 C3 C2 120.4(3) . .
C4 C3 H3 119.8 . .
C2 C3 H3 119.8 . .
C3 C4 C5 121.3(3) . .
C3 C4 H4 119.3 . .
C5 C4 H4 119.3 . .
C6 C5 C4 117.2(3) . .
C6 C5 C9 118.3(3) . .
C4 C5 C9 124.5(3) . .
C1 C6 N2 120.6(3) . .
C1 C6 C5 121.4(3) . .
N2 C6 C5 118.0(3) . .
O3 C7 N2 119.9(3) . .
O3 C7 C8 123.9(3) . .
N2 C7 C8 116.3(3) . .
C9 C8 C7 121.3(3) . .
C9 C8 H8 119.3 . .
C7 C8 H8 119.3 . .
C8 C9 C5 120.9(3) . .
C8 C9 C10 120.1(3) . .
C5 C9 C10 119.0(3) . .
O2 C10 O1 127.1(3) . .
O2 C10 C9 116.8(3) . .
O1 C10 C9 116.1(3) . .
N1 C11 C12 123.6(3) . .
N1 C11 H11 118.2 . .
C12 C11 H11 118.2 . .
C11 C12 C13 120.6(3) . .
C11 C12 H12 119.7 . .
C13 C12 H12 119.7 . .
C12 C13 C14 115.1(3) . .
C12 C13 C13 122.2(3) . 2_545
C14 C13 C13 122.7(3) . 2_545
C15 C14 C13 120.9(3) . .
C15 C14 H14 119.6 . .
C13 C14 H14 119.6 . .
N1 C15 C14 123.6(3) . .
N1 C15 H15 118.2 . .
C14 C15 H15 118.2 . .
C11 N1 C15 116.1(3) . .
C11 N1 Zn1 121.8(2) . .
C15 N1 Zn1 121.96(19) . .
C7 N2 C6 125.1(2) . .
C7 N2 H2A 117.5 . .
C6 N2 H2A 117.4 . .
C10 O1 Zn1 129.18(19) . .
Zn1 O4 H4A 104.8 . .
Zn1 O4 H4B 122.3 . .
H4A O4 H4B 101.4 . .
O1 Zn1 O1 180.00(11) 2_556 .
O1 Zn1 O4 88.93(8) 2_556 .
O1 Zn1 O4 91.07(8) . .
O1 Zn1 O4 91.07(8) 2_556 2_556
O1 Zn1 O4 88.93(8) . 2_556
O4 Zn1 O4 180.00(8) . 2_556
O1 Zn1 N1 90.05(8) 2_556 .
O1 Zn1 N1 89.95(8) . .
O4 Zn1 N1 93.64(9) . .
O4 Zn1 N1 86.36(9) 2_556 .
O1 Zn1 N1 89.95(8) 2_556 2_556
O1 Zn1 N1 90.05(8) . 2_556
O4 Zn1 N1 86.36(9) . 2_556
O4 Zn1 N1 93.64(9) 2_556 2_556
N1 Zn1 N1 180.00(12) . 2_556

loop_
_geom_bond_atom_site_label_1
_geom_bond_atom_site_label_2
_geom_bond_distance
_geom_bond_site_symmetry_2
C1 C2 1.376(5) .
C1 C6 1.391(4) .
C1 H1 0.9300 .
C2 C3 1.388(5) .
C2 H2 0.9300 .
C3 C4 1.363(5) .
C3 H3 0.9300 .
C4 C5 1.408(4) .
C4 H4 0.9300 .
C5 C6 1.404(4) .
C5 C9 1.435(4) .
C6 N2 1.393(4) .
C7 O3 1.252(3) .
C7 N2 1.351(4) .
C7 C8 1.439(4) .
C8 C9 1.347(4) .
C8 H8 0.9300 .
C9 C10 1.525(4) .
C10 O2 1.238(4) .
C10 O1 1.247(4) .
C11 N1 1.329(4) .
C11 C12 1.377(4) .
C11 H11 0.9300 .
C12 C13 1.387(4) .
C12 H12 0.9300 .
C13 C14 1.389(4) .
C13 C13 1.469(6) 2_545
C14 C15 1.368(4) .
C14 H14 0.9300 .
C15 N1 1.337(4) .
C15 H15 0.9300 .
N1 Zn1 2.156(2) .
N2 H2A 0.8600 .
O1 Zn1 2.1141(19) .
O4 Zn1 2.137(2) .
O4 H4A 0.8582 .
O4 H4B 0.8599 .
Zn1 O1 2.1141(19) 2_556
Zn1 O4 2.137(2) 2_556
Zn1 N1 2.156(2) 2_556

loop_
_geom_hbond_atom_site_label_D
_geom_hbond_atom_site_label_H
_geom_hbond_atom_site_label_A
_geom_hbond_distance_DH
_geom_hbond_distance_HA
_geom_hbond_distance_DA
_geom_hbond_angle_DHA
_geom_hbond_site_symmetry_A
O4 H4B O3 0.86 1.87 2.719(3) 170.6 2_656
N2 H2A O3 0.86 2.13 2.884(3) 146.6 2_757
O4 H4A O2 0.86 1.85 2.662(3) 156.3 .

loop_
_geom_torsion_atom_site_label_1
_geom_torsion_atom_site_label_2
_geom_torsion_atom_site_label_3
_geom_torsion_atom_site_label_4
_geom_torsion
_geom_torsion_site_symmetry_1
_geom_torsion_site_symmetry_4
C6 C1 C2 C3 -0.5(5) . .
C1 C2 C3 C4 0.7(5) . .
C2 C3 C4 C5 0.2(5) . .
C3 C4 C5 C6 -1.3(5) . .
C3 C4 C5 C9 179.0(3) . .
C2 C1 C6 N2 178.1(3) . .
C2 C1 C6 C5 -0.6(5) . .
C4 C5 C6 C1 1.5(4) . .
C9 C5 C6 C1 -178.7(3) . .
C4 C5 C6 N2 -177.2(3) . .
C9 C5 C6 N2 2.6(4) . .
O3 C7 C8 C9 -174.7(3) . .
N2 C7 C8 C9 3.9(4) . .
C7 C8 C9 C5 -2.5(4) . .
C7 C8 C9 C10 175.9(3) . .
C6 C5 C9 C8 -0.8(4) . .
C4 C5 C9 C8 179.0(3) . .
C6 C5 C9 C10 -179.2(3) . .
C4 C5 C9 C10 0.5(4) . .
C8 C9 C10 O2 -102.9(4) . .
C5 C9 C10 O2 75.5(4) . .
C8 C9 C10 O1 78.3(4) . .
C5 C9 C10 O1 -103.2(3) . .
N1 C11 C12 C13 -0.9(5) . .
C11 C12 C13 C14 1.2(4) . .
C11 C12 C13 C13 -179.0(3) . 2_545
C12 C13 C14 C15 -0.4(4) . .
C13 C13 C14 C15 179.9(3) 2_545 .
C13 C14 C15 N1 -0.9(5) . .
C12 C11 N1 C15 -0.3(5) . .
C12 C11 N1 Zn1 176.0(2) . .
C14 C15 N1 C11 1.2(4) . .
C14 C15 N1 Zn1 -175.1(2) . .
O3 C7 N2 C6 176.6(3) . .
C8 C7 N2 C6 -2.0(4) . .
C1 C6 N2 C7 -179.8(3) . .
C5 C6 N2 C7 -1.1(4) . .
O2 C10 O1 Zn1 0.1(5) . .
C9 C10 O1 Zn1 178.69(18) . .
C10 O1 Zn1 O1 -122(100) . 2_556
C10 O1 Zn1 O4 6.9(2) . .
C10 O1 Zn1 O4 -173.1(2) . 2_556
C10 O1 Zn1 N1 100.6(2) . .
C10 O1 Zn1 N1 -79.4(2) . 2_556
C11 N1 Zn1 O1 -158.8(2) . 2_556
C15 N1 Zn1 O1 17.2(2) . 2_556
C11 N1 Zn1 O1 21.2(2) . .
C15 N1 Zn1 O1 -162.8(2) . .
C11 N1 Zn1 O4 112.2(2) . .
C15 N1 Zn1 O4 -71.8(2) . .
C11 N1 Zn1 O4 -67.8(2) . 2_556
C15 N1 Zn1 O4 108.2(2) . 2_556
C11 N1 Zn1 N1 -58(100) . 2_556
C15 N1 Zn1 N1 118(100) . 2_556
